data_2013186
loop_
_publ_author_name
'SethuSankar, K.'
'Saravanan, S.'
'Velmurugan, D.'
'Parvez, Masood'

_publ_section_title
;
 A <i>cis</i>-stilbene derivative
;
_journal_issue 3
_journal_name_full 'Acta Crystallographica Section C'
_journal_page_first o156
_journal_page_last o158
_journal_paper_doi 10.1107/S0108270103000878
_journal_volume 59
_journal_year 2003
_chemical_formula_iupac 'C15 H10 N4 O9'
_chemical_formula_moiety 'C15 H10 N4 O9'
_chemical_formula_sum 'C15 H10 N4 O9'
_chemical_formula_weight 390.27
_chemical_name_common stilbene
_chemical_name_systematic
;
4'-methoxy-\a,2,3'4-tetranitrostilbene
;
_space_group_IT_number 14
_symmetry_cell_setting monoclinic
_symmetry_space_group_name_Hall '-P 2ybc'
_symmetry_space_group_name_H-M 'P 1 21/c 1'
_atom_sites_solution_hydrogens geom
_atom_sites_solution_primary direct
_atom_sites_solution_secondary difmap
_audit_creation_method SHELXL-97
_cell_angle_alpha 90.00
_cell_angle_beta 90.87(3)
_cell_angle_gamma 90.00
_cell_formula_units_Z 4
_cell_length_a 7.096(4)
_cell_length_b 8.550(3)
_cell_length_c 28.101(5)
_cell_measurement_reflns_used 25
_cell_measurement_temperature 293(2)
_cell_measurement_theta_max 67.93
_cell_measurement_theta_min 5.41
_cell_volume 1704.7(12)
_computing_cell_refinement 'CAD-4 Software'
_computing_data_collection 'CAD-4 Software (Enraf--Nonius, 1989)'
_computing_data_reduction 'TEXSAN (Molecular Structure Corporation, 1985)'
_computing_molecular_graphics 'ZORTEP (Zsolnai, 1997) and PLATON (Spek, 2003)'
_computing_publication_material 'SHELX97 and PARST (Nardelli, 1995)'
_computing_structure_refinement 'SHELXL97 (Sheldrick, 1997)'
_computing_structure_solution 'SHELXS97 (Sheldrick, 1997)'
_diffrn_ambient_temperature 293(2)
_diffrn_measurement_device_type 'Enraf-Nonius CAD-4'
_diffrn_measurement_method 'Non-profiled w/2\q'
_diffrn_radiation_monochromator graphite
_diffrn_radiation_source 'fine-focus sealed tube'
_diffrn_radiation_type CuK\a
_diffrn_radiation_wavelength 1.54178
_diffrn_reflns_av_R_equivalents 0.0335
_diffrn_reflns_av_sigmaI/netI 0.0306
_diffrn_reflns_limit_h_max 8
_diffrn_reflns_limit_h_min 0
_diffrn_reflns_limit_k_max 10
_diffrn_reflns_limit_k_min -10
_diffrn_reflns_limit_l_max 33
_diffrn_reflns_limit_l_min -33
_diffrn_reflns_number 6505
_diffrn_reflns_theta_full 67.93
_diffrn_reflns_theta_max 67.93
_diffrn_reflns_theta_min 5.41
_diffrn_standards_decay_% 0
_diffrn_standards_interval_count 100
_diffrn_standards_interval_time 120
_diffrn_standards_number 3
_exptl_absorpt_coefficient_mu 1.122
_exptl_absorpt_correction_type none
_exptl_crystal_colour colorless
_exptl_crystal_density_diffrn 1.521
_exptl_crystal_density_method 'not measured'
_exptl_crystal_description Block
_exptl_crystal_F_000 800
_exptl_crystal_size_max 0.6
_exptl_crystal_size_mid 0.40
_exptl_crystal_size_min 0.35
_refine_diff_density_max 0.400
_refine_diff_density_min -0.206
_refine_ls_extinction_coef 0.035(2)
_refine_ls_extinction_expression Fc^*^=kFc[1+0.001xFc^2^\l^3^/sin(2\q)]^-1/4^
_refine_ls_extinction_method SHELXL
_refine_ls_goodness_of_fit_ref 1.051
_refine_ls_hydrogen_treatment constr
_refine_ls_matrix_type full
_refine_ls_number_parameters 255
_refine_ls_number_reflns 3105
_refine_ls_number_restraints 0
_refine_ls_restrained_S_all 1.051
_refine_ls_R_factor_all 0.0553
_refine_ls_R_factor_gt 0.0509
_refine_ls_shift/su_max 0.001
_refine_ls_shift/su_mean <0.000
_refine_ls_structure_factor_coef Fsqd
_refine_ls_weighting_details 'w = 1/[\s^2^(Fo^2^)+(0.0939P)^2^+0.3300P] where P = (Fo^2^+2Fc^2^)/3'
_refine_ls_weighting_scheme calc
_refine_ls_wR_factor_gt 0.1475
_refine_ls_wR_factor_ref 0.1531
_reflns_number_gt 2787
_reflns_number_total 3105
_reflns_threshold_expression I>2\s(I)
_cod_data_source_file na1588.cif
_cod_data_source_block I
_cod_depositor_comments
;
The following automatic conversions were performed:
'_symmetry_cell_setting' value 'Monoclinic' changed to 'monoclinic'
according to '/home/saulius/struct/CIF-dictionaries/cif_core.dic'
dictionary named 'cif_core.dic' version 2.4.1 from 2010-06-29.

Automatic conversion script
Id: cif_fix_enum 1527 2010-12-29 10:47:43Z saulius 

The following automatic conversions were performed:

'_symmetry_cell_setting' value 'Monoclinic' changed to 'monoclinic'
according to /home/saulius/struct/CIF-dictionaries/cif_core.dic
dictionary named 'cif_core.dic' version 2.4.1 from 2010-06-29.

Automatic conversion script
Id: cif_fix_values 1715 2011-07-08 13:25:40Z adriana 
;
_cod_original_sg_symbol_H-M 'P 21/c'
_cod_database_code 2013186
_cod_database_fobs_code 2013186

loop_
_symmetry_equiv_pos_as_xyz
'x, y, z'
'-x, y+1/2, -z+1/2'
'-x, -y, -z'
'x, -y-1/2, z-1/2'

loop_
_atom_site_label
_atom_site_fract_x
_atom_site_fract_y
_atom_site_fract_z
_atom_site_U_iso_or_equiv
_atom_site_adp_type
_atom_site_calc_flag
_atom_site_refinement_flags
_atom_site_occupancy
_atom_site_disorder_assembly
_atom_site_disorder_group
_atom_site_type_symbol
O1 0.1874(2) 0.1860(2) 0.52822(6) 0.0855(5) Uani d . 1 . . O
O2 0.4469(3) 0.2238(2) 0.56743(5) 0.0942(6) Uani d . 1 . . O
O3 1.1528(3) -0.0702(3) 0.34689(7) 0.1049(7) Uani d . 1 . . O
O4 1.2314(2) 0.0131(3) 0.41697(7) 0.1040(6) Uani d . 1 . . O
O5 1.1444(3) 0.2907(3) 0.32908(8) 0.1183(8) Uani d . 1 . . O
O6 1.1386(3) 0.2623(3) 0.25500(8) 0.1344(9) Uani d . 1 . . O
O7 0.3657(4) -0.0256(3) 0.21271(7) 0.1239(9) Uani d . 1 . . O
O8 0.5474(4) 0.1373(2) 0.17860(5) 0.1054(7) Uani d . 1 . . O
O9 0.1993(2) 0.43552(17) 0.46735(5) 0.0709(4) Uani d . 1 . . O
N1 0.3538(3) 0.22431(18) 0.53070(5) 0.0622(4) Uani d . 1 . . N
N2 1.1235(2) 0.0062(2) 0.38283(7) 0.0730(5) Uani d . 1 . . N
N3 1.0710(3) 0.2431(2) 0.29384(7) 0.0737(5) Uani d . 1 . . N
N4 0.5007(4) 0.0607(2) 0.21280(6) 0.0830(6) Uani d . 1 . . N
C1 0.6226(2) 0.19939(19) 0.47871(5) 0.0501(4) Uani d . 1 . . C
H1 0.6785 0.1353 0.5016 0.060 Uiso calc R 1 . . H
C2 0.4501(2) 0.26703(19) 0.48702(5) 0.0507(4) Uani d . 1 . . C
C3 0.3652(2) 0.37135(19) 0.45504(6) 0.0524(4) Uani d . 1 . . C
C4 0.4622(3) 0.4054(2) 0.41373(6) 0.0550(4) Uani d . 1 . . C
H4 0.4127 0.4779 0.3923 0.066 Uiso calc R 1 . . H
C5 0.6306(2) 0.3332(2) 0.40424(6) 0.0526(4) Uani d . 1 . . C
H5 0.6909 0.3557 0.3759 0.063 Uiso calc R 1 . . H
C6 0.7133(2) 0.22707(19) 0.43592(5) 0.0485(4) Uani d . 1 . . C
C7 0.8888(2) 0.1438(2) 0.42611(6) 0.0538(4) Uani d . 1 . . C
H7 0.9696 0.1252 0.4519 0.065 Uiso calc R 1 . . H
C8 0.9433(2) 0.0922(2) 0.38397(6) 0.0533(4) Uani d . 1 . . C
C9 0.8334(2) 0.09022(18) 0.33887(6) 0.0496(4) Uani d . 1 . . C
C10 0.6604(2) 0.0123(2) 0.33830(6) 0.0544(4) Uani d . 1 . . C
H10 0.6183 -0.0345 0.3661 0.065 Uiso calc R 1 . . H
C11 0.5508(3) 0.0032(2) 0.29757(6) 0.0595(5) Uani d . 1 . . C
H11 0.4355 -0.0484 0.2977 0.071 Uiso calc R 1 . . H
C12 0.6152(3) 0.0721(2) 0.25666(6) 0.0600(5) Uani d . 1 . . C
C13 0.7851(3) 0.1492(2) 0.25508(6) 0.0621(5) Uani d . 1 . . C
H13 0.8268 0.1941 0.2270 0.075 Uiso calc R 1 . . H
C14 0.8908(3) 0.15779(19) 0.29608(6) 0.0546(4) Uani d . 1 . . C
C15 0.1127(3) 0.5435(3) 0.43490(9) 0.0773(6) Uani d . 1 . . C
H15A 0.1939 0.6321 0.4308 0.116 Uiso calc R 1 . . H
H15B -0.0055 0.5777 0.4474 0.116 Uiso calc R 1 . . H
H15C 0.0916 0.4931 0.4047 0.116 Uiso calc R 1 . . H

loop_
_atom_site_aniso_label
_atom_site_aniso_U_11
_atom_site_aniso_U_22
_atom_site_aniso_U_33
_atom_site_aniso_U_12
_atom_site_aniso_U_13
_atom_site_aniso_U_23
O1 0.0840(10) 0.0847(10) 0.0890(11) 0.0046(8) 0.0348(8) 0.0213(8)
O2 0.1245(14) 0.1098(13) 0.0486(8) 0.0069(11) 0.0149(8) 0.0170(8)
O3 0.0861(11) 0.1192(15) 0.1100(13) 0.0423(10) 0.0247(10) -0.0232(11)
O4 0.0688(9) 0.1294(16) 0.1133(14) 0.0377(10) -0.0148(10) 0.0005(12)
O5 0.1076(14) 0.155(2) 0.0931(13) -0.0649(14) 0.0158(11) -0.0068(13)
O6 0.1398(19) 0.162(2) 0.1027(14) -0.0639(16) 0.0551(14) 0.0205(14)
O7 0.170(2) 0.1087(15) 0.0912(13) -0.0568(15) -0.0463(13) 0.0033(11)
O8 0.187(2) 0.0796(11) 0.0495(8) -0.0126(12) -0.0097(10) 0.0004(7)
O9 0.0733(8) 0.0713(9) 0.0689(8) 0.0283(7) 0.0235(6) 0.0139(6)
N1 0.0851(11) 0.0508(8) 0.0514(9) 0.0146(7) 0.0211(8) 0.0070(6)
N2 0.0569(9) 0.0753(11) 0.0870(12) 0.0183(8) 0.0136(9) 0.0052(9)
N3 0.0797(11) 0.0624(10) 0.0798(12) -0.0113(8) 0.0280(9) 0.0101(9)
N4 0.1380(18) 0.0552(9) 0.0553(10) -0.0070(11) -0.0105(10) -0.0090(8)
C1 0.0642(10) 0.0477(8) 0.0384(8) 0.0075(7) 0.0009(6) 0.0016(6)
C2 0.0651(10) 0.0451(8) 0.0423(8) 0.0056(7) 0.0113(7) 0.0009(6)
C3 0.0615(9) 0.0469(8) 0.0490(9) 0.0116(7) 0.0091(7) 0.0001(7)
C4 0.0676(10) 0.0526(9) 0.0448(8) 0.0144(8) 0.0031(7) 0.0075(7)
C5 0.0617(9) 0.0552(9) 0.0413(8) 0.0068(7) 0.0100(7) 0.0049(7)
C6 0.0527(8) 0.0502(9) 0.0427(8) 0.0053(7) 0.0029(6) 0.0000(6)
C7 0.0520(9) 0.0584(10) 0.0510(9) 0.0060(7) 0.0011(7) 0.0075(7)
C8 0.0461(8) 0.0539(9) 0.0602(9) 0.0079(7) 0.0093(7) 0.0066(7)
C9 0.0526(8) 0.0464(8) 0.0504(9) 0.0055(6) 0.0170(7) 0.0005(6)
C10 0.0584(9) 0.0569(10) 0.0483(8) -0.0025(7) 0.0165(7) 0.0037(7)
C11 0.0657(10) 0.0550(10) 0.0580(10) -0.0045(8) 0.0082(8) -0.0033(8)
C12 0.0889(13) 0.0451(8) 0.0459(9) 0.0020(8) 0.0038(8) -0.0068(7)
C13 0.0943(14) 0.0436(9) 0.0492(9) 0.0002(9) 0.0227(9) 0.0013(7)
C14 0.0656(10) 0.0436(8) 0.0551(9) -0.0004(7) 0.0215(8) 0.0018(7)
C15 0.0729(12) 0.0743(13) 0.0850(14) 0.0304(10) 0.0115(10) 0.0122(11)

loop_
_atom_type_symbol
_atom_type_description
_atom_type_scat_dispersion_real
_atom_type_scat_dispersion_imag
_atom_type_scat_source
C C 0.0181 0.0091 'International Tables Vol C Tables 4.2.6.8 and 6.1.1.4'
H H 0.0000 0.0000 'International Tables Vol C Tables 4.2.6.8 and 6.1.1.4'
N N 0.0311 0.0180 'International Tables Vol C Tables 4.2.6.8 and 6.1.1.4'
O O 0.0492 0.0322 'International Tables Vol C Tables 4.2.6.8 and 6.1.1.4'

loop_
_geom_angle_atom_site_label_1
_geom_angle_atom_site_label_2
_geom_angle_atom_site_label_3
_geom_angle
_geom_angle_publ_flag
C3 O9 C15 117.88(14) ?
O2 N1 O1 123.87(17) ?
O2 N1 C2 117.28(18) ?
O1 N1 C2 118.80(17) ?
O4 N2 O3 124.22(18) ?
O4 N2 C8 119.51(18) ?
O3 N2 C8 116.27(18) ?
O5 N3 O6 122.1(2) ?
O5 N3 C14 120.36(17) ?
O6 N3 C14 117.5(2) ?
O7 N4 O8 123.6(2) ?
O7 N4 C12 118.05(18) ?
O8 N4 C12 118.3(2) ?
C2 C1 C6 119.92(15) ?
C2 C1 H1 120.0 ?
C6 C1 H1 120.0 ?
C1 C2 C3 122.36(15) ?
C1 C2 N1 117.79(15) ?
C3 C2 N1 119.84(15) ?
O9 C3 C4 125.07(15) ?
O9 C3 C2 117.70(15) ?
C4 C3 C2 117.18(15) ?
C5 C4 C3 120.76(15) ?
C5 C4 H4 119.6 ?
C3 C4 H4 119.6 ?
C4 C5 C6 121.81(15) ?
C4 C5 H5 119.1 ?
C6 C5 H5 119.1 ?
C1 C6 C5 117.77(15) ?
C1 C6 C7 119.04(14) ?
C5 C6 C7 123.20(10) y
C8 C7 C6 126.2(2) y
C8 C7 H7 116.9 ?
C6 C7 H7 116.9 ?
C7 C8 N2 116.70(16) ?
C7 C8 C9 127.8(2) y
N2 C8 C9 114.93(15) ?
C10 C9 C14 117.00(16) ?
C10 C9 C8 117.87(14) ?
C14 C9 C8 125.12(16) ?
C11 C10 C9 121.47(15) ?
C11 C10 H10 119.3 ?
C9 C10 H10 119.3 ?
C12 C11 C10 118.69(17) ?
C12 C11 H11 120.7 ?
C10 C11 H11 120.7 ?
C11 C12 C13 122.31(18) ?
C11 C12 N4 119.09(19) ?
C13 C12 N4 118.59(17) ?
C14 C13 C12 117.92(15) ?
C14 C13 H13 121.0 ?
C12 C13 H13 121.0 ?
C13 C14 C9 122.60(17) ?
C13 C14 N3 117.10(15) ?
C9 C14 N3 120.31(17) ?
O9 C15 H15A 109.5 ?
O9 C15 H15B 109.5 ?
H15A C15 H15B 109.5 ?
O9 C15 H15C 109.5 ?
H15A C15 H15C 109.5 ?
H15B C15 H15C 109.5 ?

loop_
_geom_bond_atom_site_label_1
_geom_bond_atom_site_label_2
_geom_bond_site_symmetry_2
_geom_bond_distance
_geom_bond_publ_flag
O1 N1 . 1.226(3) y
O2 N1 . 1.217(2) y
O3 N2 . 1.223(3) y
O4 N2 . 1.220(3) y
O5 N3 . 1.184(3) y
O6 N3 . 1.210(2) y
O7 N4 . 1.210(3) y
O8 N4 . 1.213(3) y
O9 C3 . 1.348(2) y
O9 C15 . 1.430(2) y
N1 C2 . 1.460(2) ?
N2 C8 . 1.476(2) ?
N3 C14 . 1.474(3) ?
N4 C12 . 1.469(3) ?
C1 C2 . 1.377(2) ?
C1 C6 . 1.393(2) ?
C1 H1 . 0.9300 ?
C2 C3 . 1.396(2) ?
C3 C4 . 1.390(2) ?
C4 C5 . 1.374(2) ?
C4 H4 . 0.9300 ?
C5 C6 . 1.395(2) ?
C5 H5 . 0.9300 ?
C6 C7 . 1.464(2) y
C7 C8 . 1.327(2) y
C7 H7 . 0.9300 ?
C8 C9 . 1.478(3) y
C9 C10 . 1.397(2) ?
C9 C14 . 1.400(2) ?
C10 C11 . 1.376(3) ?
C10 H10 . 0.9300 ?
C11 C12 . 1.376(3) ?
C11 H11 . 0.9300 ?
C12 C13 . 1.375(3) ?
C13 C14 . 1.367(3) ?
C13 H13 . 0.9300 ?
C15 H15A . 0.9600 ?
C15 H15B . 0.9600 ?
C15 H15C . 0.9600 ?

loop_
_geom_hbond_atom_site_label_D
_geom_hbond_atom_site_label_H
_geom_hbond_atom_site_label_A
_geom_hbond_site_symmetry_A
_geom_hbond_distance_DH
_geom_hbond_distance_HA
_geom_hbond_distance_DA
_geom_hbond_angle_DHA
_geom_hbond_publ_flag
C4 H4 O8 2_655 0.93 2.43 3.266(2) 149 y
C15 H15B O1 3_566 0.96 2.50 3.321(3) 144 y
C10 H10 O2 3_656 0.93 2.52 3.426(3) 164 y
C11 H11 O3 1_455 0.93 2.46 3.226(3) 140 y

loop_
_geom_torsion_atom_site_label_1
_geom_torsion_atom_site_label_2
_geom_torsion_atom_site_label_3
_geom_torsion_atom_site_label_4
_geom_torsion
_geom_torsion_publ_flag
C6 C1 C2 C3 -3.8(3) ?
C6 C1 C2 N1 175.10(16) ?
O2 N1 C2 C1 46.2(2) ?
O1 N1 C2 C1 -131.25(18) ?
O2 N1 C2 C3 -134.81(19) ?
O1 N1 C2 C3 47.7(2) ?
C15 O9 C3 C4 2.0(3) y
C15 O9 C3 C2 179.5(2) ?
C1 C2 C3 O9 -177.61(16) ?
N1 C2 C3 O9 3.5(3) ?
C1 C2 C3 C4 0.0(3) ?
N1 C2 C3 C4 -178.91(16) ?
O9 C3 C4 C5 -179.76(17) ?
C2 C3 C4 C5 2.8(3) y
C3 C4 C5 C6 -1.9(3) y
C2 C1 C6 C5 4.7(2) y
C2 C1 C6 C7 -174.90(15) ?
C4 C5 C6 C1 -2.0(3) y
C4 C5 C6 C7 177.63(17) ?
C1 C6 C7 C8 144.2(2) y
C5 C6 C7 C8 -35.4(3) ?
C6 C7 C8 N2 -177.96(16) ?
C6 C7 C8 C9 -7.5(3) y
O4 N2 C8 C7 -14.9(3) y
O3 N2 C8 C7 164.2(2) ?
O4 N2 C8 C9 173.47(19) ?
O3 N2 C8 C9 -7.4(3) ?
C7 C8 C9 C10 -56.5(2) y
N2 C8 C9 C10 114.06(18) ?
C7 C8 C9 C14 124.9(2) ?
N2 C8 C9 C14 -64.5(2) ?
C14 C9 C10 C11 -0.4(2) ?
C8 C9 C10 C11 -179.11(15) ?
C9 C10 C11 C12 0.4(3) ?
C10 C11 C12 C13 0.2(3) ?
C10 C11 C12 N4 178.95(16) ?
O7 N4 C12 C11 -9.3(3) ?
O8 N4 C12 C11 171.3(2) ?
O7 N4 C12 C13 169.6(2) ?
O8 N4 C12 C13 -9.9(3) ?
C11 C12 C13 C14 -0.7(3) ?
N4 C12 C13 C14 -179.47(16) ?
C12 C13 C14 C9 0.7(3) ?
C12 C13 C14 N3 -179.02(16) ?
C10 C9 C14 C13 -0.2(2) ?
C8 C9 C14 C13 178.46(15) ?
C10 C9 C14 N3 179.53(15) ?
C8 C9 C14 N3 -1.9(2) ?
O5 N3 C14 C13 160.0(2) ?
O6 N3 C14 C13 -19.8(3) ?
O5 N3 C14 C9 -19.7(3) ?
O6 N3 C14 C9 160.5(2) ?

loop_
_cod_related_entry_id
_cod_related_entry_database
_cod_related_entry_code
1 ChemSpider 24724762
